data_7029123
loop_
_publ_author_name
'Coetzee, Jacorien'
'Eastham, Graham R.'
'Slawin, Alexandra M. Z.'
'Cole-Hamilton, David J'

_publ_section_title
;
 Mixed anhydride complexes of rhodium(i) and ruthenium(ii) - their
 synthesis and ligand rearrangements.
;
_journal_issue 9
_journal_name_full 'Dalton transactions (Cambridge, England : 2003)'
_journal_page_first 3479
_journal_page_last 3491
_journal_paper_doi 10.1039/c3dt52552j
_journal_volume 43
_journal_year 2014
_chemical_formula_moiety 'C30 H30 Cl2 O4 P2 Ru, C7 H8, 0.5 (C4 H10 O)'
_chemical_formula_sum 'C39 H43 Cl2 O4.5 P2 Ru'
_chemical_formula_weight 817.69
_space_group_IT_number 14
_symmetry_cell_setting monoclinic
_symmetry_Int_Tables_number 14
_symmetry_space_group_name_Hall '-P 2ybc'
_symmetry_space_group_name_H-M 'P 1 21/c 1'
_atom_sites_solution_hydrogens geom
_atom_sites_solution_primary direct
_atom_sites_solution_secondary difmap
_cell_angle_alpha 90.0000
_cell_angle_beta 100.535(10)
_cell_angle_gamma 90.0000
_cell_formula_units_Z 4
_cell_length_a 15.845(10)
_cell_length_b 16.449(11)
_cell_length_c 15.551(11)
_cell_measurement_reflns_used 8206
_cell_measurement_temperature 93
_cell_measurement_theta_max 27.89
_cell_measurement_theta_min 1.82
_cell_volume 3985(5)
_computing_cell_refinement CrystalClear
_computing_data_collection 'CrystalClear (Rigaku Inc., 2007)'
_computing_data_reduction CrystalClear
_computing_molecular_graphics 'CrystalStructure 4.0'
_computing_publication_material 'CrystalStructure 4.0 (Rigaku, 2010)'
_computing_structure_refinement 'SHELXL97 (Sheldrick, 2008)'
_computing_structure_solution 'SIR2004 (Burla, et al., 2005)'
_diffrn_ambient_temperature 93
_diffrn_detector_area_resol_mean 7.314
_diffrn_measured_fraction_theta_full 1.000
_diffrn_measured_fraction_theta_max 0.998
_diffrn_measurement_device_type 'Rigaku Saturn70'
_diffrn_measurement_method \w
_diffrn_radiation_type 'Mo K\a'
_diffrn_radiation_wavelength 0.71070
_diffrn_reflns_av_R_equivalents 0.0843
_diffrn_reflns_Laue_measured_fraction_full 1.000
_diffrn_reflns_Laue_measured_fraction_max 0.998
_diffrn_reflns_limit_h_max 19
_diffrn_reflns_limit_h_min -14
_diffrn_reflns_limit_k_max 19
_diffrn_reflns_limit_k_min -19
_diffrn_reflns_limit_l_max 18
_diffrn_reflns_limit_l_min -18
_diffrn_reflns_number 38943
_diffrn_reflns_point_group_measured_fraction_full 1.000
_diffrn_reflns_point_group_measured_fraction_max 0.998
_diffrn_reflns_theta_full 25.000
_diffrn_reflns_theta_max 25.367
_diffrn_reflns_theta_min 1.307
_diffrn_standards_number 0
_exptl_absorpt_coefficient_mu 0.646
_exptl_absorpt_correction_T_max 0.987
_exptl_absorpt_correction_T_min 0.814
_exptl_absorpt_correction_type multi-scan
_exptl_absorpt_process_details 'REQAB (Rigaku, 1998)'
_exptl_crystal_colour orange
_exptl_crystal_density_diffrn 1.363
_exptl_crystal_density_method 'not measured'
_exptl_crystal_description platelet
_exptl_crystal_F_000 1684.00
_exptl_crystal_size_max 0.120
_exptl_crystal_size_mid 0.080
_exptl_crystal_size_min 0.020
_refine_diff_density_max 2.640
_refine_diff_density_min -0.990
_refine_ls_extinction_coef 0.0050(8)
_refine_ls_extinction_method SHELXL
_refine_ls_goodness_of_fit_ref 1.105
_refine_ls_hydrogen_treatment constr
_refine_ls_number_parameters 449
_refine_ls_number_reflns 7297
_refine_ls_number_restraints 77
_refine_ls_R_factor_gt 0.0963
_refine_ls_shift/su_max 0.022
_refine_ls_structure_factor_coef Fsqd
_refine_ls_weighting_details 'w = 1/[\s^2^(Fo^2^)+(0.1663P)^2^+6.5000P] where P=(Fo^2^+2Fc^2^)/3'
_refine_ls_weighting_scheme calc
_refine_ls_wR_factor_ref 0.2872
_reflns_number_gt 5196
_reflns_number_total 7297
_reflns_threshold_expression F^2^>2.0\s(F^2^)
_cod_data_source_file c3dt52552j.txt
_cod_data_source_block 17
_cod_original_sg_symbol_H-M P21/c
_cod_original_formula_sum 'C39 H43 Cl2 O4.50 P2 Ru'
_cod_database_code 7029123

loop_
_symmetry_equiv_pos_site_id
_symmetry_equiv_pos_as_xyz
1 +X,+Y,+Z
2 -X,1/2+Y,1/2-Z
3 -X,-Y,-Z
4 +X,1/2-Y,1/2+Z

loop_
_atom_site_label
_atom_site_type_symbol
_atom_site_fract_x
_atom_site_fract_y
_atom_site_fract_z
_atom_site_U_iso_or_equiv
_atom_site_adp_type
_atom_site_occupancy
_atom_site_symmetry_multiplicity
_atom_site_calc_flag
_atom_site_refinement_flags
Ru1 Ru 0.80080(4) 0.17356(4) 0.13718(4) 0.0373(3) Uani 1.0 4 d .
Cl1 Cl 0.89478(14) 0.21128(12) 0.26844(12) 0.0462(6) Uani 1.0 4 d .
Cl2 Cl 0.70853(16) 0.16291(14) -0.00213(14) 0.0553(6) Uani 1.0 4 d .
P1 P 0.87530(13) 0.06756(11) 0.11182(11) 0.0352(5) Uani 1.0 4 d .
P2 P 0.70578(15) 0.12891(13) 0.21108(14) 0.0445(6) Uani 1.0 4 d .
O1 O 0.8912(4) 0.2318(3) 0.0676(3) 0.0403(13) Uani 1.0 4 d .
O2 O 0.9410(4) 0.1079(3) 0.0464(3) 0.0387(12) Uani 1.0 4 d .
O3 O 0.7383(4) 0.2880(4) 0.1562(4) 0.0515(15) Uani 1.0 4 d .
O4 O 0.6590(5) 0.2170(4) 0.2362(5) 0.0636(18) Uani 1.0 4 d .
O40 O 0.517(3) 0.0750(10) 0.498(2) 0.289(5) Uani 0.5000 4 d .
C1 C 0.9397(6) 0.1878(5) 0.0363(5) 0.0408(19) Uani 1.0 4 d .
C2 C 1.0036(6) 0.2181(5) -0.0140(6) 0.049(2) Uani 1.0 4 d .
C3 C 1.0181(7) 0.3097(6) -0.0090(6) 0.058(3) Uani 1.0 4 d .
C4 C 0.6840(7) 0.2871(6) 0.2028(7) 0.061(3) Uani 1.0 4 d .
C5 C 0.6419(9) 0.3597(7) 0.2313(8) 0.082(4) Uani 1.0 4 d .
C6 C 0.6727(8) 0.4378(6) 0.1917(7) 0.073(3) Uani 1.0 4 d .
C7 C 0.9545(5) 0.0170(5) 0.1920(5) 0.0368(17) Uani 1.0 4 d .
C8 C 0.9493(6) 0.0171(5) 0.2809(5) 0.0423(19) Uani 1.0 4 d .
C9 C 1.0044(6) -0.0293(5) 0.3392(5) 0.050(3) Uani 1.0 4 d .
C10 C 1.0652(7) -0.0776(6) 0.3106(6) 0.058(3) Uani 1.0 4 d .
C11 C 1.0726(6) -0.0765(5) 0.2224(6) 0.051(3) Uani 1.0 4 d .
C12 C 1.0160(6) -0.0319(5) 0.1645(5) 0.0451(19) Uani 1.0 4 d .
C13 C 0.8315(6) -0.0160(5) 0.0424(5) 0.0405(18) Uani 1.0 4 d .
C14 C 0.8162(6) -0.0898(5) 0.0817(6) 0.051(3) Uani 1.0 4 d .
C15 C 0.7762(6) -0.1545(6) 0.0298(6) 0.052(3) Uani 1.0 4 d .
C16 C 0.7554(6) -0.1459(6) -0.0584(6) 0.057(3) Uani 1.0 4 d .
C17 C 0.7725(6) -0.0734(6) -0.0979(6) 0.056(3) Uani 1.0 4 d .
C18 C 0.8101(6) -0.0095(5) -0.0467(5) 0.045(2) Uani 1.0 4 d .
C19 C 0.7343(6) 0.0876(5) 0.3212(5) 0.0413(19) Uani 1.0 4 d .
C20 C 0.7514(7) 0.1370(6) 0.3947(6) 0.060(3) Uani 1.0 4 d .
C21 C 0.7792(8) 0.1019(7) 0.4766(6) 0.076(4) Uani 1.0 4 d .
C22 C 0.7873(7) 0.0204(7) 0.4857(6) 0.063(3) Uani 1.0 4 d .
C23 C 0.7718(7) -0.0278(6) 0.4119(6) 0.056(3) Uani 1.0 4 d .
C24 C 0.7455(6) 0.0048(5) 0.3316(6) 0.050(2) Uani 1.0 4 d .
C25 C 0.6136(6) 0.0682(7) 0.1675(6) 0.059(3) Uani 1.0 4 d .
C26 C 0.5353(8) 0.0826(10) 0.1963(9) 0.101(5) Uani 1.0 4 d .
C27 C 0.4690(10) 0.0265(15) 0.1651(12) 0.147(9) Uani 1.0 4 d .
C28 C 0.4770(12) -0.0359(14) 0.1112(10) 0.143(9) Uani 1.0 4 d .
C29 C 0.5547(10) -0.0485(9) 0.0853(8) 0.102(5) Uani 1.0 4 d .
C30 C 0.6193(8) 0.0061(7) 0.1112(7) 0.080(4) Uani 1.0 4 d .
C31 C 0.6966(5) -0.2998(7) 0.1880(7) 0.140(4) Uani 1.0 4 d .
C32 C 0.7226(6) -0.2313(6) 0.2383(7) 0.096(3) Uani 1.0 4 d .
C33 C 0.8094(7) -0.2172(5) 0.2687(6) 0.129(4) Uani 1.0 4 d .
C34 C 0.8702(5) -0.2716(6) 0.2488(6) 0.099(4) Uani 1.0 4 d .
C35 C 0.8442(6) -0.3401(6) 0.1986(6) 0.111(4) Uani 1.0 4 d .
C36 C 0.7574(7) -0.3542(5) 0.1682(6) 0.094(3) Uani 1.0 4 d .
C37 C 0.6136(18) -0.2924(17) 0.1736(19) 0.226(11) Uani 1.0 4 d .
C38 C 0.508(2) 0.2339(15) 0.538(2) 0.131(11) Uiso 0.5000 4 d .
C39 C 0.5409(19) 0.1605(11) 0.4976(19) 0.121(5) Uani 0.5000 4 d .
C41 C 0.5485(19) 0.0126(11) 0.4468(16) 0.119(5) Uani 0.5000 4 d .
C42 C 0.556(3) -0.0773(11) 0.461(3) 0.131(5) Uani 0.5000 4 d .
H2A H 0.9848 0.2026 -0.0761 0.0591 Uiso 1.0 4 calc R
H2B H 1.0590 0.1905 0.0075 0.0591 Uiso 1.0 4 calc R
H3A H 1.0376 0.3258 0.0521 0.0695 Uiso 1.0 4 calc R
H3B H 0.9642 0.3378 -0.0325 0.0695 Uiso 1.0 4 calc R
H3C H 1.0618 0.3246 -0.0434 0.0695 Uiso 1.0 4 calc R
H5A H 0.6550 0.3633 0.2959 0.0987 Uiso 1.0 4 calc R
H5B H 0.5789 0.3546 0.2130 0.0987 Uiso 1.0 4 calc R
H6A H 0.6589 0.4346 0.1277 0.0875 Uiso 1.0 4 calc R
H6B H 0.7349 0.4433 0.2105 0.0875 Uiso 1.0 4 calc R
H6C H 0.6439 0.4850 0.2117 0.0875 Uiso 1.0 4 calc R
H8 H 0.9072 0.0495 0.3009 0.0508 Uiso 1.0 4 calc R
H9 H 1.0009 -0.0282 0.3995 0.0603 Uiso 1.0 4 calc R
H10 H 1.1018 -0.1113 0.3508 0.0700 Uiso 1.0 4 calc R
H11 H 1.1167 -0.1066 0.2030 0.0608 Uiso 1.0 4 calc R
H12 H 1.0187 -0.0343 0.1040 0.0542 Uiso 1.0 4 calc R
H14 H 0.8326 -0.0964 0.1432 0.0612 Uiso 1.0 4 calc R
H15 H 0.7639 -0.2039 0.0566 0.0620 Uiso 1.0 4 calc R
H16 H 0.7289 -0.1896 -0.0933 0.0687 Uiso 1.0 4 calc R
H17 H 0.7586 -0.0678 -0.1597 0.0678 Uiso 1.0 4 calc R
H18 H 0.8213 0.0400 -0.0740 0.0539 Uiso 1.0 4 calc R
H20 H 0.7444 0.1942 0.3892 0.0716 Uiso 1.0 4 calc R
H21 H 0.7924 0.1357 0.5268 0.0907 Uiso 1.0 4 calc R
H22 H 0.8036 -0.0033 0.5420 0.0753 Uiso 1.0 4 calc R
H23 H 0.7796 -0.0849 0.4175 0.0677 Uiso 1.0 4 calc R
H24 H 0.7346 -0.0297 0.2819 0.0596 Uiso 1.0 4 calc R
H26 H 0.5278 0.1266 0.2338 0.1208 Uiso 1.0 4 calc R
H27 H 0.4154 0.0333 0.1835 0.1759 Uiso 1.0 4 calc R
H28 H 0.4297 -0.0708 0.0912 0.1720 Uiso 1.0 4 calc R
H29 H 0.5631 -0.0941 0.0503 0.1226 Uiso 1.0 4 calc R
H30 H 0.6709 0.0004 0.0886 0.0957 Uiso 1.0 4 calc R
H32A H 0.6811 -0.1941 0.2518 0.1146 Uiso 1.0 4 calc R
H33A H 0.8272 -0.1704 0.3030 0.1544 Uiso 1.0 4 calc R
H34A H 0.9296 -0.2619 0.2696 0.1194 Uiso 1.0 4 calc R
H35A H 0.8857 -0.3773 0.1851 0.1332 Uiso 1.0 4 calc R
H36A H 0.7396 -0.4010 0.1339 0.1127 Uiso 1.0 4 calc R
H37A H 0.5976 -0.2453 0.2057 0.3395 Uiso 1.0 4 calc R
H37B H 0.5879 -0.3417 0.1933 0.3395 Uiso 1.0 4 calc R
H37C H 0.5926 -0.2848 0.1108 0.3395 Uiso 1.0 4 calc R

loop_
_atom_site_aniso_label
_atom_site_aniso_U_11
_atom_site_aniso_U_22
_atom_site_aniso_U_33
_atom_site_aniso_U_12
_atom_site_aniso_U_13
_atom_site_aniso_U_23
Ru1 0.0481(5) 0.0317(4) 0.0314(4) 0.0004(3) 0.0053(3) 0.0015(3)
Cl1 0.0616(14) 0.0406(11) 0.0343(10) -0.0073(10) 0.0031(9) -0.0063(8)
Cl2 0.0619(15) 0.0524(14) 0.0438(12) -0.0018(11) -0.0105(10) 0.0090(9)
P1 0.0484(13) 0.0294(10) 0.0261(9) -0.0009(9) 0.0026(8) 0.0005(7)
P2 0.0504(14) 0.0380(12) 0.0464(12) 0.0041(10) 0.0120(10) 0.0089(9)
O1 0.057(4) 0.030(3) 0.034(3) -0.002(3) 0.010(3) 0.001(3)
O2 0.052(4) 0.033(3) 0.031(3) 0.001(3) 0.008(3) 0.002(2)
O3 0.064(5) 0.041(4) 0.053(4) 0.008(3) 0.019(3) 0.005(3)
O4 0.068(5) 0.051(4) 0.080(5) 0.017(4) 0.034(4) 0.019(4)
O40 0.289(5) 0.289(5) 0.289(5) 0.0000(11) 0.0527(14) -0.0000(11)
C1 0.061(6) 0.034(5) 0.024(4) -0.007(4) -0.001(4) 0.002(3)
C2 0.073(7) 0.037(5) 0.040(5) 0.000(5) 0.016(4) 0.007(4)
C3 0.078(7) 0.047(5) 0.056(6) -0.015(5) 0.029(5) -0.003(4)
C4 0.054(6) 0.065(7) 0.061(6) 0.015(5) 0.009(5) 0.019(5)
C5 0.118(10) 0.053(7) 0.086(8) 0.025(7) 0.048(7) 0.012(6)
C6 0.103(9) 0.045(6) 0.074(7) 0.014(6) 0.023(6) 0.003(5)
C7 0.036(5) 0.040(5) 0.031(4) -0.002(4) -0.002(3) 0.005(3)
C8 0.042(5) 0.048(5) 0.033(4) -0.005(4) -0.002(4) 0.001(4)
C9 0.074(7) 0.043(5) 0.032(4) 0.003(5) 0.003(4) 0.001(4)
C10 0.072(7) 0.049(6) 0.049(5) 0.010(5) -0.001(5) 0.013(4)
C11 0.061(6) 0.038(5) 0.053(5) 0.015(4) 0.010(5) 0.007(4)
C12 0.047(5) 0.048(5) 0.038(4) 0.002(4) 0.002(4) -0.005(4)
C13 0.050(5) 0.036(5) 0.033(4) -0.006(4) 0.001(4) -0.002(3)
C14 0.073(7) 0.039(5) 0.040(5) -0.006(5) 0.008(4) -0.002(4)
C15 0.060(6) 0.039(5) 0.056(6) -0.016(4) 0.012(5) -0.011(4)
C16 0.062(7) 0.053(6) 0.054(6) -0.017(5) 0.005(5) -0.023(5)
C17 0.054(6) 0.078(7) 0.037(5) -0.002(5) 0.005(4) -0.024(5)
C18 0.050(6) 0.041(5) 0.043(5) -0.005(4) 0.005(4) 0.002(4)
C19 0.054(6) 0.037(5) 0.034(4) -0.004(4) 0.010(4) -0.003(4)
C20 0.103(8) 0.036(5) 0.044(5) -0.010(5) 0.025(5) -0.007(4)
C21 0.131(11) 0.060(7) 0.036(5) -0.012(7) 0.016(6) -0.015(5)
C22 0.087(8) 0.069(7) 0.032(5) -0.021(6) 0.009(5) 0.000(4)
C23 0.075(7) 0.036(5) 0.056(6) -0.001(5) 0.006(5) 0.001(4)
C24 0.067(6) 0.038(5) 0.041(5) -0.005(4) 0.002(4) -0.009(4)
C25 0.053(6) 0.076(7) 0.045(5) -0.012(5) 0.003(4) 0.026(5)
C26 0.059(8) 0.167(14) 0.076(8) -0.029(9) 0.013(6) 0.029(9)
C27 0.061(9) 0.28(3) 0.091(11) -0.042(13) 0.006(8) 0.071(14)
C28 0.114(13) 0.24(3) 0.061(8) -0.120(14) -0.037(9) 0.044(11)
C29 0.110(11) 0.118(11) 0.063(7) -0.073(9) -0.025(7) 0.030(7)
C30 0.089(9) 0.085(8) 0.057(6) -0.047(7) -0.010(6) 0.018(6)
C31 0.139(4) 0.140(4) 0.139(4) -0.0001(11) 0.0259(12) 0.0010(11)
C32 0.096(4) 0.096(4) 0.095(4) 0.0008(10) 0.0185(12) 0.0006(10)
C33 0.129(4) 0.128(4) 0.128(4) 0.0002(11) 0.0236(12) 0.0004(11)
C34 0.100(4) 0.100(4) 0.099(4) -0.0001(10) 0.0185(12) 0.0007(10)
C35 0.111(4) 0.111(4) 0.111(4) 0.0005(11) 0.0209(12) 0.0005(10)
C36 0.095(4) 0.094(4) 0.094(4) -0.0002(10) 0.0176(12) 0.0003(10)
C37 0.224(12) 0.231(12) 0.225(12) -0.003(5) 0.043(6) 0.009(5)
C39 0.121(5) 0.121(5) 0.121(5) 0.0001(11) 0.0221(13) 0.0002(11)
C41 0.119(5) 0.119(5) 0.119(5) 0.0002(11) 0.0218(13) -0.0001(11)
C42 0.131(5) 0.131(5) 0.131(5) -0.0002(11) 0.0240(13) 0.0001(11)

loop_
_atom_type_symbol
_atom_type_description
_atom_type_scat_dispersion_real
_atom_type_scat_dispersion_imag
_atom_type_scat_source
C C 0.0033 0.0016
;
International Tables for Crystallography
(1992, Vol. C, Tables 4.2.6.8 and 6.1.1.4)
;
H H 0.0000 0.0000
;
International Tables for Crystallography
(1992, Vol. C, Table 6.1.1.4)
;
Cl Cl 0.1484 0.1585
;
International Tables for Crystallography
(1992, Vol. C, Tables 4.2.6.8 and 6.1.1.4)
;
O O 0.0106 0.0060
;
International Tables for Crystallography
(1992, Vol. C, Tables 4.2.6.8 and 6.1.1.4)
;
P P 0.1023 0.0942
;
International Tables for Crystallography
(1992, Vol. C, Tables 4.2.6.8 and 6.1.1.4)
;
Ru Ru -1.2594 0.8363
;
International Tables for Crystallography
(1992, Vol. C, Tables 4.2.6.8 and 6.1.1.4)
;

loop_
_geom_angle_atom_site_label_1
_geom_angle_atom_site_label_2
_geom_angle_atom_site_label_3
_geom_angle
_geom_angle_publ_flag
_geom_angle_site_symmetry_1
_geom_angle_site_symmetry_3
Cl1 Ru1 Cl2 168.81(8) yes . .
Cl1 Ru1 P1 95.11(8) yes . .
Cl1 Ru1 P2 91.13(10) yes . .
Cl1 Ru1 O1 86.92(15) yes . .
Cl1 Ru1 O3 83.49(16) yes . .
Cl2 Ru1 P1 92.24(8) yes . .
Cl2 Ru1 P2 94.94(10) yes . .
Cl2 Ru1 O1 86.00(15) yes . .
Cl2 Ru1 O3 88.19(16) yes . .
P1 Ru1 P2 105.93(9) yes . .
P1 Ru1 O1 80.45(16) yes . .
P1 Ru1 O3 172.94(18) yes . .
P2 Ru1 O1 173.48(15) yes . .
P2 Ru1 O3 81.04(19) yes . .
O1 Ru1 O3 92.6(3) yes . .
Ru1 P1 O2 101.8(2) yes . .
Ru1 P1 C7 125.1(3) yes . .
Ru1 P1 C13 123.7(3) yes . .
O2 P1 C7 99.6(4) yes . .
O2 P1 C13 98.6(4) yes . .
C7 P1 C13 101.9(4) yes . .
Ru1 P2 O4 101.9(3) yes . .
Ru1 P2 C19 123.0(3) yes . .
Ru1 P2 C25 125.4(4) yes . .
O4 P2 C19 98.4(4) yes . .
O4 P2 C25 101.6(5) yes . .
C19 P2 C25 101.1(4) yes . .
Ru1 O1 C1 117.3(5) yes . .
P1 O2 C1 117.2(6) yes . .
Ru1 O3 C4 117.2(6) yes . .
P2 O4 C4 117.8(7) yes . .
C39 O40 C41 125(3) yes . .
C39 O40 C42 102(2) yes . 3_656
C41 O40 C42 131(3) yes . 3_656
O1 C1 O2 122.6(8) yes . .
O1 C1 C2 123.8(7) yes . .
O2 C1 C2 113.6(8) yes . .
C1 C2 C3 114.7(8) yes . .
O3 C4 O4 121.7(9) yes . .
O3 C4 C5 125.0(10) yes . .
O4 C4 C5 113.2(10) yes . .
C4 C5 C6 111.1(11) yes . .
P1 C7 C8 121.6(6) yes . .
P1 C7 C12 119.5(6) yes . .
C8 C7 C12 118.4(7) yes . .
C7 C8 C9 120.5(8) yes . .
C8 C9 C10 120.3(8) yes . .
C9 C10 C11 119.7(8) yes . .
C10 C11 C12 119.5(9) yes . .
C7 C12 C11 121.5(8) yes . .
P1 C13 C14 118.5(6) yes . .
P1 C13 C18 122.9(6) yes . .
C14 C13 C18 118.6(7) yes . .
C13 C14 C15 120.0(8) yes . .
C14 C15 C16 119.9(9) yes . .
C15 C16 C17 120.3(9) yes . .
C16 C17 C18 119.6(8) yes . .
C13 C18 C17 121.6(8) yes . .
P2 C19 C20 122.2(6) yes . .
P2 C19 C24 119.0(6) yes . .
C20 C19 C24 118.7(7) yes . .
C19 C20 C21 119.4(8) yes . .
C20 C21 C22 120.9(9) yes . .
C21 C22 C23 118.9(9) yes . .
C22 C23 C24 121.2(9) yes . .
C19 C24 C23 120.8(8) yes . .
P2 C25 C26 119.1(9) yes . .
P2 C25 C30 121.0(9) yes . .
C26 C25 C30 119.7(11) yes . .
C25 C26 C27 114.9(14) yes . .
C26 C27 C28 124.2(16) yes . .
C27 C28 C29 119.2(17) yes . .
C28 C29 C30 118.5(14) yes . .
C25 C30 C29 123.3(13) yes . .
C32 C31 C36 120.0(8) yes . .
C32 C31 C37 102.1(15) yes . .
C36 C31 C37 137.9(15) yes . .
C31 C32 C33 120.0(9) yes . .
C32 C33 C34 120.0(8) yes . .
C33 C34 C35 120.0(8) yes . .
C34 C35 C36 120.0(9) yes . .
C31 C36 C35 120.0(8) yes . .
O40 C39 C38 132(3) yes . .
O40 C41 C42 130(3) yes . .
O40 C42 C41 90(2) yes 3_656 .
C1 C2 H2A 108.574 no . .
C1 C2 H2B 108.580 no . .
C3 C2 H2A 108.590 no . .
C3 C2 H2B 108.588 no . .
H2A C2 H2B 107.557 no . .
C2 C3 H3A 109.480 no . .
C2 C3 H3B 109.479 no . .
C2 C3 H3C 109.463 no . .
H3A C3 H3B 109.476 no . .
H3A C3 H3C 109.463 no . .
H3B C3 H3C 109.465 no . .
C4 C5 H5A 109.403 no . .
C4 C5 H5B 109.405 no . .
C6 C5 H5A 109.409 no . .
C6 C5 H5B 109.408 no . .
H5A C5 H5B 108.012 no . .
C5 C6 H6A 109.465 no . .
C5 C6 H6B 109.470 no . .
C5 C6 H6C 109.469 no . .
H6A C6 H6B 109.469 no . .
H6A C6 H6C 109.470 no . .
H6B C6 H6C 109.483 no . .
C7 C8 H8 119.747 no . .
C9 C8 H8 119.750 no . .
C8 C9 H9 119.854 no . .
C10 C9 H9 119.853 no . .
C9 C10 H10 120.136 no . .
C11 C10 H10 120.142 no . .
C10 C11 H11 120.254 no . .
C12 C11 H11 120.260 no . .
C7 C12 H12 119.265 no . .
C11 C12 H12 119.258 no . .
C13 C14 H14 120.027 no . .
C15 C14 H14 120.022 no . .
C14 C15 H15 120.043 no . .
C16 C15 H15 120.030 no . .
C15 C16 H16 119.854 no . .
C17 C16 H16 119.837 no . .
C16 C17 H17 120.195 no . .
C18 C17 H17 120.213 no . .
C13 C18 H18 119.193 no . .
C17 C18 H18 119.195 no . .
C19 C20 H20 120.299 no . .
C21 C20 H20 120.300 no . .
C20 C21 H21 119.523 no . .
C22 C21 H21 119.528 no . .
C21 C22 H22 120.526 no . .
C23 C22 H22 120.524 no . .
C22 C23 H23 119.405 no . .
C24 C23 H23 119.414 no . .
C19 C24 H24 119.603 no . .
C23 C24 H24 119.601 no . .
C25 C26 H26 122.551 no . .
C27 C26 H26 122.536 no . .
C26 C27 H27 117.922 no . .
C28 C27 H27 117.914 no . .
C27 C28 H28 120.405 no . .
C29 C28 H28 120.405 no . .
C28 C29 H29 120.765 no . .
C30 C29 H29 120.766 no . .
C25 C30 H30 118.367 no . .
C29 C30 H30 118.364 no . .
C31 C32 H32A 120.001 no . .
C33 C32 H32A 120.005 no . .
C32 C33 H33A 119.995 no . .
C34 C33 H33A 120.000 no . .
C33 C34 H34A 120.005 no . .
C35 C34 H34A 119.989 no . .
C34 C35 H35A 120.010 no . .
C36 C35 H35A 120.001 no . .
C31 C36 H36A 120.000 no . .
C35 C36 H36A 119.996 no . .
C31 C37 H37A 109.471 no . .
C31 C37 H37B 109.469 no . .
C31 C37 H37C 109.469 no . .
H37A C37 H37B 109.475 no . .
H37A C37 H37C 109.468 no . .
H37B C37 H37C 109.475 no . .

loop_
_geom_bond_atom_site_label_1
_geom_bond_atom_site_label_2
_geom_bond_distance
_geom_bond_publ_flag
_geom_bond_site_symmetry_2
Ru1 Cl1 2.379(3) yes .
Ru1 Cl2 2.388(3) yes .
Ru1 P1 2.182(3) yes .
Ru1 P2 2.182(3) yes .
Ru1 O1 2.169(6) yes .
Ru1 O3 2.173(6) yes .
P1 O2 1.716(6) yes .
P1 C7 1.802(7) yes .
P1 C13 1.805(8) yes .
P2 O4 1.706(7) yes .
P2 C19 1.821(8) yes .
P2 C25 1.796(10) yes .
O1 C1 1.219(11) yes .
O2 C1 1.324(9) yes .
O3 C4 1.222(13) yes .
O4 C4 1.353(13) yes .
O40 C39 1.45(3) yes .
O40 C41 1.45(4) yes .
O40 C42 1.42(6) yes 3_656
C1 C2 1.474(13) yes .
C2 C3 1.525(12) yes .
C4 C5 1.475(16) yes .
C5 C6 1.542(16) yes .
C7 C8 1.400(11) yes .
C7 C12 1.390(12) yes .
C8 C9 1.370(11) yes .
C9 C10 1.383(14) yes .
C10 C11 1.398(13) yes .
C11 C12 1.363(12) yes .
C13 C14 1.401(12) yes .
C13 C18 1.369(11) yes .
C14 C15 1.413(12) yes .
C15 C16 1.359(13) yes .
C16 C17 1.391(14) yes .
C17 C18 1.386(12) yes .
C19 C20 1.388(12) yes .
C19 C24 1.378(11) yes .
C20 C21 1.395(13) yes .
C21 C22 1.350(15) yes .
C22 C23 1.380(13) yes .
C23 C24 1.352(12) yes .
C25 C26 1.415(17) yes .
C25 C30 1.359(15) yes .
C26 C27 1.42(3) yes .
C27 C28 1.35(3) yes .
C28 C29 1.38(3) yes .
C29 C30 1.366(19) yes .
C31 C32 1.390(14) yes .
C31 C36 1.390(14) yes .
C31 C37 1.30(3) yes .
C32 C33 1.390(14) yes .
C33 C34 1.390(14) yes .
C34 C35 1.390(13) yes .
C35 C36 1.390(13) yes .
C38 C39 1.50(4) yes .
C41 C42 1.50(3) yes .
C2 H2A 0.990 no .
C2 H2B 0.990 no .
C3 H3A 0.980 no .
C3 H3B 0.980 no .
C3 H3C 0.980 no .
C5 H5A 0.990 no .
C5 H5B 0.990 no .
C6 H6A 0.980 no .
C6 H6B 0.980 no .
C6 H6C 0.980 no .
C8 H8 0.950 no .
C9 H9 0.950 no .
C10 H10 0.950 no .
C11 H11 0.950 no .
C12 H12 0.950 no .
C14 H14 0.950 no .
C15 H15 0.950 no .
C16 H16 0.950 no .
C17 H17 0.950 no .
C18 H18 0.950 no .
C20 H20 0.950 no .
C21 H21 0.950 no .
C22 H22 0.950 no .
C23 H23 0.950 no .
C24 H24 0.950 no .
C26 H26 0.950 no .
C27 H27 0.950 no .
C28 H28 0.950 no .
C29 H29 0.950 no .
C30 H30 0.950 no .
C32 H32A 0.950 no .
C33 H33A 0.950 no .
C34 H34A 0.950 no .
C35 H35A 0.950 no .
C36 H36A 0.950 no .
C37 H37A 0.980 no .
C37 H37B 0.980 no .
C37 H37C 0.980 no .

loop_
_geom_contact_atom_site_label_1
_geom_contact_atom_site_label_2
_geom_contact_distance
_geom_contact_publ_flag
_geom_contact_site_symmetry_2
Cl1 C4 3.537(11) no .
Cl1 C7 3.596(8) no .
Cl1 C8 3.305(9) no .
Cl1 C19 3.470(9) no .
Cl1 C20 3.483(11) no .
Cl2 C13 3.527(9) no .
Cl2 C18 3.394(9) no .
Cl2 C30 3.558(13) no .
O1 C3 2.825(12) no .
O2 C12 3.045(10) no .
O2 C18 3.005(10) no .
O3 C6 2.767(12) no .
O4 C20 2.938(11) no .
O4 C26 2.944(16) no .
O40 O40 2.53(3) no 3_656
C7 C10 2.779(12) no .
C7 C14 3.075(11) no .
C8 C11 2.768(13) no .
C8 C24 3.467(14) no .
C9 C12 2.756(12) no .
C12 C13 3.192(11) no .
C12 C14 3.332(12) no .
C13 C16 2.791(12) no .
C14 C17 2.766(12) no .
C14 C30 3.598(16) no .
C15 C18 2.762(13) no .
C19 C22 2.772(12) no .
C19 C26 3.388(14) no .
C20 C23 2.737(13) no .
C21 C24 2.735(13) no .
C24 C25 3.165(12) no .
C25 C28 2.77(3) no .
C26 C29 2.81(2) no .
C27 C30 2.69(3) no .
C31 C34 2.780(11) no .
C32 C35 2.780(14) no .
C33 C36 2.780(12) no .
C33 C37 3.42(3) no .
C38 C42 2.77(4) no 3_656
C39 C41 3.36(4) no 3_656
C41 C41 2.49(5) no 3_656
C42 C42 3.45(4) no 3_656
Cl1 C11 3.528(9) no 2_755
O1 C21 3.424(12) no 4_554
O3 C21 3.487(12) no 4_554
O40 C6 3.53(4) no 4_555
C4 C38 3.44(3) no 4_554
C6 O40 3.53(4) no 4_554
C11 Cl1 3.528(9) no 2_745
C21 O1 3.424(12) no 4_555
C21 O3 3.487(12) no 4_555
C28 C29 3.31(2) no 3_655
C28 C30 3.549(18) no 3_655
C29 C28 3.31(2) no 3_655
C29 C29 3.303(17) no 3_655
C30 C28 3.549(18) no 3_655
C37 C38 3.52(4) no 2_645
C37 C39 3.36(4) no 2_645
C38 C4 3.44(3) no 4_555
C38 C37 3.52(4) no 2_655
C39 C37 3.36(4) no 2_655
Ru1 H8 3.4522 no .
Ru1 H30 3.5146 no .
Cl1 H8 2.7090 no .
Cl1 H20 3.3044 no .
Cl2 H18 3.0433 no .
Cl2 H30 3.1305 no .
P1 H8 2.9064 no .
P1 H12 2.8424 no .
P1 H14 2.8445 no .
P1 H18 2.8960 no .
P1 H30 3.3786 no .
P2 H8 3.4940 no .
P2 H20 2.9290 no .
P2 H24 2.8367 no .
P2 H26 2.9063 no .
P2 H30 2.8312 no .
O1 H2A 2.9389 no .
O1 H2B 3.0508 no .
O1 H3A 2.8349 no .
O1 H3B 2.7313 no .
O2 H2A 2.6509 no .
O2 H2B 2.4742 no .
O2 H12 2.7166 no .
O2 H18 2.6565 no .
O3 H5A 3.0074 no .
O3 H5B 3.0282 no .
O3 H6A 2.7182 no .
O3 H6B 2.6935 no .
O4 H5A 2.5845 no .
O4 H5B 2.5872 no .
O4 H20 2.5400 no .
O4 H26 2.5511 no .
C1 H3A 2.7347 no .
C1 H3B 2.7443 no .
C1 H3C 3.3491 no .
C1 H18 3.3462 no .
C4 H6A 2.6910 no .
C4 H6B 2.6901 no .
C4 H6C 3.3245 no .
C4 H20 3.2616 no .
C7 H9 3.2623 no .
C7 H11 3.2573 no .
C7 H14 2.6927 no .
C8 H10 3.2445 no .
C8 H12 3.2543 no .
C8 H14 3.1684 no .
C8 H24 3.4900 no .
C9 H11 3.2632 no .
C10 H8 3.2443 no .
C10 H12 3.2415 no .
C11 H9 3.2634 no .
C12 H8 3.2560 no .
C12 H10 3.2419 no .
C12 H14 3.0540 no .
C13 H12 2.9606 no .
C13 H15 3.2929 no .
C13 H17 3.2580 no .
C13 H30 2.7805 no .
C14 H12 3.2929 no .
C14 H16 3.2609 no .
C14 H18 3.2409 no .
C14 H30 2.7573 no .
C15 H17 3.2407 no .
C15 H29 3.5894 no .
C15 H30 3.2666 no .
C16 H14 3.2538 no .
C16 H18 3.2545 no .
C17 H15 3.2444 no .
C18 H14 3.2409 no .
C18 H16 3.2576 no .
C18 H30 3.3190 no .
C19 H8 2.8822 no .
C19 H21 3.2593 no .
C19 H23 3.2277 no .
C19 H26 3.3682 no .
C20 H8 3.4056 no .
C20 H22 3.2501 no .
C20 H24 3.2400 no .
C21 H23 3.2076 no .
C22 H20 3.2426 no .
C22 H24 3.2339 no .
C23 H8 3.2481 no .
C23 H21 3.2126 no .
C24 H8 2.7888 no .
C24 H20 3.2426 no .
C24 H22 3.2350 no .
C25 H24 2.8613 no .
C25 H27 3.2464 no .
C25 H29 3.2479 no .
C26 H28 3.2918 no .
C26 H30 3.2501 no .
C27 H29 3.2117 no .
C28 H26 3.2956 no .
C28 H30 3.2106 no .
C29 H27 3.1999 no .
C30 H24 2.9931 no .
C30 H26 3.2682 no .
C30 H28 3.2220 no .
C31 H33A 3.2650 no .
C31 H35A 3.2650 no .
C32 H34A 3.2650 no .
C32 H36A 3.2651 no .
C32 H37A 1.9663 no .
C32 H37B 2.7916 no .
C32 H37C 2.7301 no .
C33 H35A 3.2651 no .
C33 H37A 3.3521 no .
C34 H32A 3.2649 no .
C34 H36A 3.2650 no .
C35 H33A 3.2650 no .
C36 H32A 3.2650 no .
C36 H34A 3.2651 no .
C36 H37A 3.2393 no .
C36 H37B 2.7896 no .
C36 H37C 2.8401 no .
C37 H32A 2.1826 no .
C37 H36A 2.8294 no .
H2A H3A 2.8577 no .
H2A H3B 2.3645 no .
H2A H3C 2.3539 no .
H2B H3A 2.3725 no .
H2B H3B 2.8575 no .
H2B H3C 2.3460 no .
H5A H6A 2.8777 no .
H5A H6B 2.3914 no .
H5A H6C 2.3806 no .
H5A H20 3.3311 no .
H5B H6A 2.3907 no .
H5B H6B 2.8776 no .
H5B H6C 2.3812 no .
H8 H9 2.3145 no .
H8 H14 3.4801 no .
H8 H24 2.9941 no .
H9 H10 2.3335 no .
H10 H11 2.3543 no .
H11 H12 2.3072 no .
H12 H14 3.2807 no .
H14 H15 2.3646 no .
H14 H24 3.0802 no .
H14 H30 3.0047 no .
H15 H16 2.3071 no .
H16 H17 2.3415 no .
H17 H18 2.3278 no .
H20 H21 2.3431 no .
H21 H22 2.3016 no .
H22 H23 2.3297 no .
H23 H24 2.2877 no .
H24 H30 3.0312 no .
H26 H27 2.3722 no .
H27 H28 2.2714 no .
H28 H29 2.3463 no .
H29 H30 2.3051 no .
H32A H33A 2.3399 no .
H32A H37A 1.6206 no .
H32A H37B 2.8994 no .
H32A H37C 2.8057 no .
H33A H34A 2.3400 no .
H34A H35A 2.3401 no .
H35A H36A 2.3401 no .
H36A H37B 2.8962 no .
H36A H37C 2.9841 no .
Ru1 H21 3.5672 no 4_554
Cl1 H2A 2.9367 no 4_555
Cl1 H3B 3.1940 no 4_555
Cl1 H10 3.4631 no 2_755
Cl1 H11 3.0381 no 2_755
Cl1 H34A 2.9822 no 2_755
Cl2 H5A 3.1297 no 4_554
Cl2 H20 3.0090 no 4_554
Cl2 H21 3.5671 no 4_554
Cl2 H28 2.8116 no 3_655
O1 H10 2.8697 no 2_755
O1 H20 3.4974 no 4_554
O1 H21 2.6907 no 4_554
O1 H34A 3.4436 no 2_755
O2 H12 2.8104 no 3_755
O3 H10 3.0452 no 2_755
O3 H11 3.3526 no 2_755
O3 H21 2.6445 no 4_554
O40 H5B 3.4983 no 4_555
O40 H6A 2.7292 no 4_555
O40 H37B 3.4251 no 2_655
O40 H37C 3.1873 no 2_655
C1 H12 3.4789 no 3_755
C1 H34A 3.4353 no 2_755
C2 H12 3.3232 no 3_755
C3 H9 3.2067 no 2_755
C3 H35A 3.5466 no 3_755
C5 H27 3.3428 no 2_655
C5 H28 3.3708 no 2_655
C6 H11 3.5148 no 2_755
C6 H17 3.2577 no 4_555
C6 H22 3.5555 no 4_554
C6 H27 3.0297 no 2_655
C6 H36A 3.0514 no 1_565
C7 H35A 3.3644 no 2_755
C8 H35A 3.1031 no 2_755
C9 H3A 3.0661 no 2_745
C9 H22 3.3016 no 3_756
C9 H35A 3.1084 no 2_755
C10 H3A 3.3185 no 2_745
C10 H6B 3.2604 no 2_745
C10 H21 3.2107 no 3_756
C10 H22 3.0983 no 3_756
C10 H35A 3.3830 no 2_755
C11 H2A 3.0906 no 3_755
C11 H6B 3.0549 no 2_745
C11 H18 3.1517 no 3_755
C11 H35A 3.5916 no 2_755
C12 H2A 3.1262 no 3_755
C12 H18 3.1579 no 3_755
C13 H2B 3.5153 no 3_755
C14 H2B 3.0969 no 3_755
C15 H2B 2.8402 no 3_755
C16 H2B 2.9949 no 3_755
C16 H27 3.5515 no 3_655
C17 H2B 3.3830 no 3_755
C17 H6C 3.5814 no 4_554
C17 H27 3.1027 no 3_655
C18 H11 3.4550 no 3_755
C18 H12 3.0922 no 3_755
C20 H3B 3.3801 no 4_555
C21 H3B 3.1234 no 4_555
C21 H6A 3.3388 no 4_555
C21 H10 2.9886 no 3_756
C22 H6A 3.3478 no 4_555
C22 H9 3.5033 no 3_756
C22 H10 3.1860 no 3_756
C22 H36A 3.2219 no 4_545
C23 H33A 3.1115 no .
C24 H32A 3.5812 no .
C24 H33A 3.2230 no .
C26 H37B 3.0885 no 2_655
C27 H5A 3.4440 no 2_645
C27 H5B 3.5617 no 2_645
C27 H6C 2.9305 no 2_645
C27 H29 3.4785 no 3_655
C27 H37B 3.3303 no 2_655
C28 H5A 3.2115 no 2_645
C28 H5B 3.5198 no 2_645
C28 H29 3.2709 no 3_655
C28 H30 3.5810 no 3_655
C29 H28 3.4191 no 3_655
C29 H29 3.4628 no 3_655
C30 H28 3.2775 no 3_655
C31 H15 2.9321 no .
C31 H16 3.3500 no 4_545
C31 H17 3.2354 no 4_545
C32 H14 3.3297 no .
C32 H15 3.0472 no .
C32 H16 2.9106 no 4_545
C32 H24 3.3822 no .
C33 H3A 3.4168 no 2_745
C33 H14 2.8548 no .
C33 H15 3.2515 no .
C33 H16 3.0966 no 4_545
C33 H23 3.2733 no .
C33 H24 3.3230 no .
C34 H3A 3.5536 no 2_745
C34 H14 3.3162 no .
C34 H15 3.3423 no .
C35 H3C 3.0700 no 3_755
C35 H15 3.2378 no .
C35 H17 3.1752 no 4_545
C35 H22 3.5233 no 4_544
C36 H6B 3.4262 no 1_545
C36 H6C 3.3364 no 1_545
C36 H15 3.0324 no .
C36 H17 2.9648 no 4_545
C36 H22 3.2269 no 4_544
C37 H15 3.5613 no .
C37 H26 3.1694 no 2_645
C38 H5B 3.1074 no 4_555
C38 H29 3.2555 no 2_655
C38 H37C 2.5788 no 2_655
C39 H5B 3.3026 no 4_555
C39 H6A 2.9418 no 4_555
C39 H37B 3.2812 no 2_655
C39 H37C 2.6121 no 2_655
C41 H6A 3.5207 no 2_645
C41 H6A 3.1515 no 4_555
C41 H6C 3.5814 no 2_645
C42 H5B 3.3135 no 2_645
C42 H6A 3.4307 no 2_645
C42 H37C 3.2336 no 4_545
H2A Cl1 2.9367 no 4_554
H2A C11 3.0906 no 3_755
H2A C12 3.1262 no 3_755
H2A H11 2.7950 no 3_755
H2A H12 2.8024 no 3_755
H2B C13 3.5153 no 3_755
H2B C14 3.0969 no 3_755
H2B C15 2.8402 no 3_755
H2B C16 2.9949 no 3_755
H2B C17 3.3830 no 3_755
H2B H12 3.2170 no 3_755
H2B H14 3.5093 no 3_755
H2B H15 3.1537 no 3_755
H2B H16 3.3813 no 3_755
H2B H34A 3.5250 no 2_755
H3A C9 3.0661 no 2_755
H3A C10 3.3185 no 2_755
H3A C33 3.4168 no 2_755
H3A C34 3.5536 no 2_755
H3A H9 2.6222 no 2_755
H3A H10 3.0745 no 2_755
H3A H23 3.2044 no 2_755
H3A H33A 2.8119 no 2_755
H3A H34A 3.0842 no 2_755
H3B Cl1 3.1940 no 4_554
H3B C20 3.3801 no 4_554
H3B C21 3.1234 no 4_554
H3B H8 3.1800 no 4_554
H3B H9 3.0038 no 2_755
H3B H9 3.3900 no 4_554
H3B H10 3.2952 no 2_755
H3B H20 3.5133 no 4_554
H3B H21 3.0598 no 4_554
H3C C35 3.0700 no 3_755
H3C H9 3.5596 no 2_755
H3C H9 3.5529 no 4_554
H3C H15 3.4380 no 3_755
H3C H22 3.5435 no 2_755
H3C H23 3.2508 no 2_755
H3C H35A 2.6390 no 3_755
H5A Cl2 3.1297 no 4_555
H5A C27 3.4440 no 2_655
H5A C28 3.2115 no 2_655
H5A H18 3.4082 no 4_555
H5A H27 3.0483 no 2_655
H5A H28 2.6305 no 2_655
H5B O40 3.4983 no 4_554
H5B C27 3.5617 no 2_655
H5B C28 3.5198 no 2_655
H5B C38 3.1074 no 4_554
H5B C39 3.3026 no 4_554
H5B C42 3.3135 no 2_655
H5B H27 3.3443 no 2_655
H5B H28 3.3087 no 2_655
H6A O40 2.7292 no 4_554
H6A C21 3.3388 no 4_554
H6A C22 3.3478 no 4_554
H6A C39 2.9418 no 4_554
H6A C41 3.5207 no 2_655
H6A C41 3.1515 no 4_554
H6A C42 3.4307 no 2_655
H6A H21 3.0813 no 4_554
H6A H22 3.0695 no 4_554
H6A H36A 2.9845 no 1_565
H6B C10 3.2604 no 2_755
H6B C11 3.0549 no 2_755
H6B C36 3.4262 no 1_565
H6B H10 3.0504 no 2_755
H6B H11 2.6187 no 2_755
H6B H17 2.8511 no 4_555
H6B H18 3.3914 no 4_555
H6B H21 3.4105 no 4_554
H6B H22 3.1717 no 4_554
H6B H27 3.4676 no 2_655
H6B H36A 2.8308 no 1_565
H6C C17 3.5814 no 4_555
H6C C27 2.9305 no 2_655
H6C C36 3.3364 no 1_565
H6C C41 3.5814 no 2_655
H6C H17 2.7977 no 4_555
H6C H27 2.1756 no 2_655
H6C H28 3.5928 no 2_655
H6C H36A 2.8194 no 1_565
H6C H37B 2.9840 no 1_565
H8 H3B 3.1800 no 4_555
H8 H35A 3.4650 no 2_755
H9 C3 3.2067 no 2_745
H9 C22 3.5033 no 3_756
H9 H3A 2.6222 no 2_745
H9 H3B 3.0038 no 2_745
H9 H3B 3.3900 no 4_555
H9 H3C 3.5596 no 2_745
H9 H3C 3.5529 no 4_555
H9 H9 3.2652 no 3_756
H9 H22 3.1090 no 3_756
H9 H35A 3.4622 no 2_755
H10 Cl1 3.4631 no 2_745
H10 O1 2.8697 no 2_745
H10 O3 3.0452 no 2_745
H10 C21 2.9886 no 3_756
H10 C22 3.1860 no 3_756
H10 H3A 3.0745 no 2_745
H10 H3B 3.2952 no 2_745
H10 H6B 3.0504 no 2_745
H10 H21 2.3292 no 3_756
H10 H22 2.7685 no 3_756
H11 Cl1 3.0381 no 2_745
H11 O3 3.3526 no 2_745
H11 C6 3.5148 no 2_745
H11 C18 3.4550 no 3_755
H11 H2A 2.7950 no 3_755
H11 H6B 2.6187 no 2_745
H11 H18 2.6289 no 3_755
H12 O2 2.8104 no 3_755
H12 C1 3.4789 no 3_755
H12 C2 3.3232 no 3_755
H12 C18 3.0922 no 3_755
H12 H2A 2.8024 no 3_755
H12 H2B 3.2170 no 3_755
H12 H12 3.3748 no 3_755
H12 H18 2.6629 no 3_755
H14 C32 3.3297 no .
H14 C33 2.8548 no .
H14 C34 3.3162 no .
H14 H2B 3.5093 no 3_755
H14 H32A 3.5614 no .
H14 H33A 2.7820 no .
H14 H34A 3.5403 no .
H15 C31 2.9321 no .
H15 C32 3.0472 no .
H15 C33 3.2515 no .
H15 C34 3.3423 no .
H15 C35 3.2378 no .
H15 C36 3.0324 no .
H15 C37 3.5613 no .
H15 H2B 3.1537 no 3_755
H15 H3C 3.4380 no 3_755
H15 H32A 3.5241 no .
H15 H36A 3.5027 no .
H15 H37C 3.2683 no .
H16 C31 3.3500 no 4_544
H16 C32 2.9106 no 4_544
H16 C33 3.0966 no 4_544
H16 H2B 3.3813 no 3_755
H16 H27 3.5552 no 3_655
H16 H32A 3.0615 no 4_544
H16 H33A 3.3544 no 4_544
H16 H37A 3.5877 no 4_544
H17 C6 3.2577 no 4_554
H17 C31 3.2354 no 4_544
H17 C35 3.1752 no 4_544
H17 C36 2.9648 no 4_544
H17 H6B 2.8511 no 4_554
H17 H6C 2.7977 no 4_554
H17 H27 2.7733 no 3_655
H17 H35A 3.5325 no 4_544
H17 H36A 3.2099 no 4_544
H17 H37B 3.5351 no 4_544
H18 C11 3.1517 no 3_755
H18 C12 3.1579 no 3_755
H18 H5A 3.4082 no 4_554
H18 H6B 3.3914 no 4_554
H18 H11 2.6289 no 3_755
H18 H12 2.6629 no 3_755
H20 Cl2 3.0090 no 4_555
H20 O1 3.4974 no 4_555
H20 H3B 3.5133 no 4_555
H21 Ru1 3.5672 no 4_555
H21 Cl2 3.5671 no 4_555
H21 O1 2.6907 no 4_555
H21 O3 2.6445 no 4_555
H21 C10 3.2107 no 3_756
H21 H3B 3.0598 no 4_555
H21 H6A 3.0813 no 4_555
H21 H6B 3.4105 no 4_555
H21 H10 2.3292 no 3_756
H22 C6 3.5555 no 4_555
H22 C9 3.3016 no 3_756
H22 C10 3.0983 no 3_756
H22 C35 3.5233 no 4_545
H22 C36 3.2269 no 4_545
H22 H3C 3.5435 no 2_745
H22 H6A 3.0695 no 4_555
H22 H6B 3.1717 no 4_555
H22 H9 3.1090 no 3_756
H22 H10 2.7685 no 3_756
H22 H35A 3.0738 no 4_545
H22 H36A 2.4657 no 4_545
H23 C33 3.2733 no .
H23 H3A 3.2044 no 2_745
H23 H3C 3.2508 no 2_745
H23 H32A 3.2914 no .
H23 H33A 2.4914 no .
H23 H36A 3.5435 no 4_545
H24 C32 3.3822 no .
H24 C33 3.3230 no .
H24 H32A 2.8466 no .
H24 H33A 2.7267 no .
H26 C37 3.1694 no 2_655
H26 H37A 3.1545 no 2_655
H26 H37B 2.3835 no 2_655
H27 C5 3.3428 no 2_645
H27 C6 3.0297 no 2_645
H27 C16 3.5515 no 3_655
H27 C17 3.1027 no 3_655
H27 H5A 3.0483 no 2_645
H27 H5B 3.3443 no 2_645
H27 H6B 3.4676 no 2_645
H27 H6C 2.1756 no 2_645
H27 H16 3.5552 no 3_655
H27 H17 2.7733 no 3_655
H27 H37B 2.8187 no 2_655
H28 Cl2 2.8116 no 3_655
H28 C5 3.3708 no 2_645
H28 C29 3.4191 no 3_655
H28 C30 3.2775 no 3_655
H28 H5A 2.6305 no 2_645
H28 H5B 3.3087 no 2_645
H28 H6C 3.5928 no 2_645
H28 H29 3.5072 no 3_655
H28 H30 3.1732 no 3_655
H29 C27 3.4785 no 3_655
H29 C28 3.2709 no 3_655
H29 C29 3.4628 no 3_655
H29 C38 3.2555 no 2_645
H29 H28 3.5072 no 3_655
H29 H37A 3.4417 no .
H29 H37C 3.2834 no .
H30 C28 3.5810 no 3_655
H30 H28 3.1732 no 3_655
H32A C24 3.5812 no .
H32A H14 3.5614 no .
H32A H15 3.5241 no .
H32A H16 3.0615 no 4_545
H32A H23 3.2914 no .
H32A H24 2.8466 no .
H33A C23 3.1115 no .
H33A C24 3.2230 no .
H33A H3A 2.8119 no 2_745
H33A H14 2.7820 no .
H33A H16 3.3544 no 4_545
H33A H23 2.4914 no .
H33A H24 2.7267 no .
H34A Cl1 2.9822 no 2_745
H34A O1 3.4436 no 2_745
H34A C1 3.4353 no 2_745
H34A H2B 3.5250 no 2_745
H34A H3A 3.0842 no 2_745
H34A H14 3.5403 no .
H35A C3 3.5466 no 3_755
H35A C7 3.3644 no 2_745
H35A C8 3.1031 no 2_745
H35A C9 3.1084 no 2_745
H35A C10 3.3830 no 2_745
H35A C11 3.5916 no 2_745
H35A H3C 2.6390 no 3_755
H35A H8 3.4650 no 2_745
H35A H9 3.4622 no 2_745
H35A H17 3.5325 no 4_545
H35A H22 3.0738 no 4_544
H36A C6 3.0514 no 1_545
H36A C22 3.2219 no 4_544
H36A H6A 2.9845 no 1_545
H36A H6B 2.8308 no 1_545
H36A H6C 2.8194 no 1_545
H36A H15 3.5027 no .
H36A H17 3.2099 no 4_545
H36A H22 2.4657 no 4_544
H36A H23 3.5435 no 4_544
H37A H16 3.5877 no 4_545
H37A H26 3.1545 no 2_645
H37A H29 3.4417 no .
H37B O40 3.4251 no 2_645
H37B C26 3.0885 no 2_645
H37B C27 3.3303 no 2_645
H37B C39 3.2812 no 2_645
H37B H6C 2.9840 no 1_545
H37B H17 3.5351 no 4_545
H37B H26 2.3835 no 2_645
H37B H27 2.8187 no 2_645
H37C O40 3.1873 no 2_645
H37C C38 2.5788 no 2_645
H37C C39 2.6121 no 2_645
H37C C42 3.2336 no 4_544
H37C H15 3.2683 no .
H37C H29 3.2834 no .

loop_
_geom_torsion_atom_site_label_1
_geom_torsion_atom_site_label_2
_geom_torsion_atom_site_label_3
_geom_torsion_atom_site_label_4
_geom_torsion
_geom_torsion_publ_flag
_geom_torsion_site_symmetry_1
_geom_torsion_site_symmetry_3
_geom_torsion_site_symmetry_4
Cl1 Ru1 P1 O2 -92.17(10) no . . .
Cl1 Ru1 P1 C7 18.68(14) no . . .
Cl1 Ru1 P1 C13 159.03(12) no . . .
Cl1 Ru1 P2 O4 78.67(10) no . . .
Cl1 Ru1 P2 C19 -29.61(14) no . . .
Cl1 Ru1 P2 C25 -167.61(14) no . . .
Cl1 Ru1 O1 C1 101.8(4) no . . .
Cl1 Ru1 O3 C4 -86.4(4) no . . .
Cl2 Ru1 P1 O2 79.40(11) no . . .
Cl2 Ru1 P1 C7 -169.76(13) no . . .
Cl2 Ru1 P1 C13 -29.41(13) no . . .
Cl2 Ru1 P2 O4 -91.93(11) no . . .
Cl2 Ru1 P2 C19 159.79(13) no . . .
Cl2 Ru1 P2 C25 21.79(15) no . . .
Cl2 Ru1 O1 C1 -86.9(4) no . . .
Cl2 Ru1 O3 C4 101.1(4) no . . .
P1 Ru1 P2 O4 174.31(9) no . . .
P1 Ru1 P2 C19 66.03(14) no . . .
P1 Ru1 P2 C25 -71.97(15) no . . .
P2 Ru1 P1 O2 175.19(8) no . . .
P2 Ru1 P1 C7 -73.97(14) no . . .
P2 Ru1 P1 C13 66.38(13) no . . .
P1 Ru1 O1 C1 6.0(3) no . . .
O1 Ru1 P1 O2 -6.16(14) no . . .
O1 Ru1 P1 C7 104.68(18) no . . .
O1 Ru1 P1 C13 -114.97(17) no . . .
P2 Ru1 O3 C4 5.8(4) no . . .
O3 Ru1 P2 O4 -4.56(17) no . . .
O3 Ru1 P2 C19 -112.84(19) no . . .
O3 Ru1 P2 C25 109.2(2) no . . .
O1 Ru1 O3 C4 -173.0(4) no . . .
O3 Ru1 O1 C1 -174.9(4) no . . .
Ru1 P1 O2 C1 7.6(4) no . . .
Ru1 P1 C7 C8 28.7(7) no . . .
Ru1 P1 C7 C12 -159.7(4) no . . .
Ru1 P1 C13 C14 -106.4(5) no . . .
Ru1 P1 C13 C18 71.5(7) no . . .
O2 P1 C7 C8 140.6(5) no . . .
O2 P1 C7 C12 -47.8(6) no . . .
C7 P1 O2 C1 -121.5(4) no . . .
O2 P1 C13 C14 143.1(6) no . . .
O2 P1 C13 C18 -39.0(7) no . . .
C13 P1 O2 C1 134.8(4) no . . .
C7 P1 C13 C14 41.3(7) no . . .
C7 P1 C13 C18 -140.7(6) no . . .
C13 P1 C7 C8 -118.5(6) no . . .
C13 P1 C7 C12 53.1(6) no . . .
Ru1 P2 O4 C4 4.4(5) no . . .
Ru1 P2 C19 C20 81.6(7) no . . .
Ru1 P2 C19 C24 -93.5(6) no . . .
Ru1 P2 C25 C26 -141.7(5) no . . .
Ru1 P2 C25 C30 41.9(9) no . . .
O4 P2 C19 C20 -28.5(7) no . . .
O4 P2 C19 C24 156.5(6) no . . .
C19 P2 O4 C4 130.8(5) no . . .
O4 P2 C25 C26 -27.8(8) no . . .
O4 P2 C25 C30 155.7(7) no . . .
C25 P2 O4 C4 -126.0(5) no . . .
C19 P2 C25 C26 73.2(7) no . . .
C19 P2 C25 C30 -103.2(7) no . . .
C25 P2 C19 C20 -132.1(7) no . . .
C25 P2 C19 C24 52.8(7) no . . .
Ru1 O1 C1 O2 -2.8(9) no . . .
Ru1 O1 C1 C2 178.9(4) no . . .
P1 O2 C1 O1 -3.7(9) no . . .
P1 O2 C1 C2 174.7(4) no . . .
Ru1 O3 C4 O4 -4.6(11) no . . .
Ru1 O3 C4 C5 172.7(6) no . . .
P2 O4 C4 O3 -0.2(11) no . . .
P2 O4 C4 C5 -177.8(5) no . . .
C39 O40 C41 C42 157(3) no . . .
C41 O40 C39 C38 172(3) no . . .
C39 O40 C42 C41 -165(2) no . 3_656 3_656
C42 O40 C39 C38 7(4) no 3_656 . .
C41 O40 C42 C41 32(4) no . 3_656 3_656
C42 O40 C41 C42 -43(5) no 3_656 . .
O1 C1 C2 C3 11.9(10) no . . .
O2 C1 C2 C3 -166.5(6) no . . .
O3 C4 C5 C6 2.2(14) no . . .
O4 C4 C5 C6 179.8(7) no . . .
P1 C7 C8 C9 172.6(5) no . . .
P1 C7 C12 C11 -174.5(5) no . . .
C8 C7 C12 C11 -2.6(12) no . . .
C12 C7 C8 C9 0.9(11) no . . .
C7 C8 C9 C10 -0.9(12) no . . .
C8 C9 C10 C11 2.6(13) no . . .
C9 C10 C11 C12 -4.3(13) no . . .
C10 C11 C12 C7 4.3(13) no . . .
P1 C13 C14 C15 175.4(6) no . . .
P1 C13 C18 C17 -176.7(6) no . . .
C14 C13 C18 C17 1.2(13) no . . .
C18 C13 C14 C15 -2.6(13) no . . .
C13 C14 C15 C16 2.3(14) no . . .
C14 C15 C16 C17 -0.5(14) no . . .
C15 C16 C17 C18 -0.8(14) no . . .
C16 C17 C18 C13 0.5(14) no . . .
P2 C19 C20 C21 -175.3(7) no . . .
P2 C19 C24 C23 175.9(6) no . . .
C20 C19 C24 C23 0.7(14) no . . .
C24 C19 C20 C21 -0.2(14) no . . .
C19 C20 C21 C22 -1.7(17) no . . .
C20 C21 C22 C23 3.0(18) no . . .
C21 C22 C23 C24 -2.5(16) no . . .
C22 C23 C24 C19 0.6(15) no . . .
P2 C25 C26 C27 -173.8(7) no . . .
P2 C25 C30 C29 171.0(7) no . . .
C26 C25 C30 C29 -5.4(16) no . . .
C30 C25 C26 C27 2.6(16) no . . .
C25 C26 C27 C28 -1(3) no . . .
C26 C27 C28 C29 2(3) no . . .
C27 C28 C29 C30 -4(3) no . . .
C28 C29 C30 C25 6.1(18) no . . .
C32 C31 C36 C35 0.0(14) no . . .
C36 C31 C32 C33 -0.0(14) no . . .
C37 C31 C32 C33 179.2(15) no . . .
C37 C31 C36 C35 -179(3) no . . .
C31 C32 C33 C34 0.0(14) no . . .
C32 C33 C34 C35 -0.0(14) no . . .
C33 C34 C35 C36 0.0(14) no . . .
C34 C35 C36 C31 -0.0(13) no . . .
O40 C41 C42 O40 31(4) no . . 3_656
